data_7014944
loop_
_publ_author_name
'Coetzee, Jacorien'
'Cronje, Stephanie'
'Dobrza\'nska, Liliana'
'Raubenheimer, Helgard G.'
'Joon\'e, Gisela'
'Nell, Margo J.'
'Hoppe, Heinrich C.'

_publ_section_title
;
 Novel N-heterocyclic ylideneamine gold(I) complexes: synthesis,
 characterisation and screening for antitumour and antimalarial
 activity.
;
_journal_issue 7
_journal_name_full 'Dalton transactions (Cambridge, England : 2003)'
_journal_page_first 1471
_journal_page_last 1483
_journal_paper_doi 10.1039/c0dt01312a
_journal_volume 40
_journal_year 2011
_chemical_formula_moiety 'C27 H26 Au N3 P, 2(C3 H6 O), N O3'
_chemical_formula_sum 'C33 H38 Au N4 O5 P'
_chemical_formula_weight 798.61
_chemical_name_common work
_chemical_name_systematic
;
 ?
;
_space_group_IT_number 2
_symmetry_cell_setting triclinic
_symmetry_space_group_name_Hall '-P 1'
_symmetry_space_group_name_H-M 'P -1'
_atom_sites_solution_hydrogens geom
_atom_sites_solution_primary direct
_atom_sites_solution_secondary difmap
_audit_creation_method SHELXL-97
_cell_angle_alpha 63.333(4)
_cell_angle_beta 85.257(4)
_cell_angle_gamma 84.437(4)
_cell_formula_units_Z 2
_cell_length_a 9.043(3)
_cell_length_b 14.043(4)
_cell_length_c 14.902(4)
_cell_measurement_reflns_used 2343
_cell_measurement_temperature 150(2)
_cell_measurement_theta_max 21.292
_cell_measurement_theta_min 2.666
_cell_volume 1681.5(9)
_computing_cell_refinement 'SAINT (Bruker, 2003)'
_computing_data_collection 'SMART (Bruker, 2003)'
_computing_data_reduction SAINT
_computing_molecular_graphics 'X-Seed (Barbour, 2003)'
_computing_structure_refinement 'SHELXL-97 (Sheldrick, 1998)'
_computing_structure_solution 'SHELXS-97 (Sheldrick, 1998)'
_diffrn_ambient_temperature 150(2)
_diffrn_measured_fraction_theta_full 0.993
_diffrn_measured_fraction_theta_max 0.907
_diffrn_measurement_device_type 'Bruker APEX CCD area-detector'
_diffrn_measurement_method \w
_diffrn_radiation_monochromator graphite
_diffrn_radiation_source 'fine-focus sealed tube'
_diffrn_radiation_type MoK\a
_diffrn_radiation_wavelength 0.71073
_diffrn_reflns_av_R_equivalents 0.0878
_diffrn_reflns_av_sigmaI/netI 0.1296
_diffrn_reflns_limit_h_max 11
_diffrn_reflns_limit_h_min -12
_diffrn_reflns_limit_k_max 17
_diffrn_reflns_limit_k_min -17
_diffrn_reflns_limit_l_max 19
_diffrn_reflns_limit_l_min -19
_diffrn_reflns_number 18785
_diffrn_reflns_theta_full 25.50
_diffrn_reflns_theta_max 28.32
_diffrn_reflns_theta_min 1.63
_exptl_absorpt_coefficient_mu 4.467
_exptl_absorpt_correction_T_max 0.8777
_exptl_absorpt_correction_T_min 0.8075
_exptl_absorpt_correction_type multi-scan
_exptl_absorpt_process_details 'SADABS (Sheldrick, 1997)'
_exptl_crystal_colour colorless
_exptl_crystal_density_diffrn 1.577
_exptl_crystal_density_method 'not measured'
_exptl_crystal_description block
_exptl_crystal_F_000 796
_exptl_crystal_size_max 0.05
_exptl_crystal_size_mid 0.05
_exptl_crystal_size_min 0.03
_refine_diff_density_max 5.455
_refine_diff_density_min -3.898
_refine_diff_density_rms 0.265
_refine_ls_extinction_method none
_refine_ls_goodness_of_fit_ref 1.140
_refine_ls_hydrogen_treatment constr
_refine_ls_matrix_type full
_refine_ls_number_parameters 404
_refine_ls_number_reflns 7599
_refine_ls_number_restraints 13
_refine_ls_restrained_S_all 1.140
_refine_ls_R_factor_all 0.1191
_refine_ls_R_factor_gt 0.0869
_refine_ls_shift/su_max 0.007
_refine_ls_shift/su_mean 0.000
_refine_ls_structure_factor_coef Fsqd
_refine_ls_weighting_details 'calc w=1/[\s^2^(Fo^2^)+(0.0832P)^2^] where P=(Fo^2^+2Fc^2^)/3'
_refine_ls_weighting_scheme calc
_refine_ls_wR_factor_gt 0.1701
_refine_ls_wR_factor_ref 0.1828
_reflns_number_gt 5773
_reflns_number_total 7599
_reflns_threshold_expression >2sigma(I)
_cod_data_source_file C0DT01312A.CIF
_cod_data_source_block 4a
_cod_original_cell_volume 1681.5(8)
_cod_original_sg_symbol_H-M P-1
_cod_database_code 7014944

loop_
_symmetry_equiv_pos_as_xyz
'x, y, z'
'-x, -y, -z'

loop_
_atom_site_label
_atom_site_type_symbol
_atom_site_fract_x
_atom_site_fract_y
_atom_site_fract_z
_atom_site_U_iso_or_equiv
_atom_site_adp_type
_atom_site_occupancy
_atom_site_symmetry_multiplicity
_atom_site_calc_flag
_atom_site_refinement_flags
_atom_site_disorder_assembly
_atom_site_disorder_group
Au1 Au 0.81390(5) 0.39955(4) 0.86241(3) 0.01997(15) Uani 1 1 d . . .
P1 P 0.8644(3) 0.2904(2) 1.0214(2) 0.0226(7) Uani 1 1 d . . .
O1 O 0.1616(18) 0.9901(11) 0.3197(10) 0.086(4) Uani 1 1 d U . .
N1 N 0.8265(10) 0.5879(8) 0.5388(7) 0.024(2) Uani 1 1 d . . .
C1 C 0.389(4) 0.947(3) 0.390(2) 0.155(9) Uani 1 1 d U . .
H2 H 0.3342 0.9663 0.4398 0.233 Uiso 1 1 calc R . .
H3 H 0.4785 0.9864 0.3655 0.233 Uiso 1 1 calc R . .
H1 H 0.4163 0.8700 0.4215 0.233 Uiso 1 1 calc R . .
O2 O 0.7085(19) 0.7984(12) 0.5660(12) 0.105(6) Uani 1 1 d . . .
N2 N 1.0077(9) 0.5572(7) 0.6399(7) 0.021(2) Uani 1 1 d . . .
C2 C 0.292(3) 0.9739(16) 0.3042(17) 0.086(5) Uani 1 1 d DU . .
O3 O 0.4654(10) 0.4407(7) 0.6880(7) 0.039(2) Uani 1 1 d . . .
N3 N 0.7735(11) 0.4933(8) 0.7152(7) 0.029(2) Uani 1 1 d . . .
H23 H 0.6791 0.5022 0.7012 0.035 Uiso 1 1 calc R . .
C3 C 0.353(3) 0.9691(18) 0.2117(16) 0.122(8) Uani 1 1 d DU . .
H6 H 0.2816 0.9395 0.1870 0.184 Uiso 1 1 calc R . .
H4 H 0.4460 0.9235 0.2260 0.184 Uiso 1 1 calc R . .
H5 H 0.3737 1.0412 0.1605 0.184 Uiso 1 1 calc R . .
O4 O 0.5487(11) 0.2946(9) 0.8078(8) 0.059(3) Uani 1 1 d . . .
N4 N 0.4480(12) 0.3474(9) 0.7508(7) 0.032(2) Uani 1 1 d . . .
C4 C 0.955(2) 0.8350(14) 0.5795(14) 0.069(5) Uani 1 1 d . . .
H12 H 0.9633 0.7641 0.6369 0.103 Uiso 1 1 calc R . .
H10 H 0.9524 0.8899 0.6033 0.103 Uiso 1 1 calc R . .
H11 H 1.0400 0.8431 0.5323 0.103 Uiso 1 1 calc R . .
O5 O 0.3314(12) 0.3052(9) 0.7552(8) 0.056(3) Uani 1 1 d . . .
C5 C 0.813(3) 0.8471(14) 0.5274(14) 0.070(6) Uani 1 1 d . . .
C6 C 0.811(3) 0.930(2) 0.4201(19) 0.130(11) Uani 1 1 d . . .
H7 H 0.7256 0.9218 0.3882 0.195 Uiso 1 1 calc R . .
H9 H 0.9029 0.9223 0.3842 0.195 Uiso 1 1 calc R . .
H8 H 0.8013 1.0015 0.4178 0.195 Uiso 1 1 calc R . .
C111 C 0.7470(12) 0.3159(9) 1.1157(8) 0.020(2) Uani 1 1 d . . .
C112 C 0.7193(12) 0.2368(10) 1.2094(9) 0.030(3) Uani 1 1 d . . .
H112 H 0.7660 0.1673 1.2283 0.036 Uiso 1 1 calc R . .
C113 C 0.6237(14) 0.2568(11) 1.2772(9) 0.035(3) Uani 1 1 d . . .
H113 H 0.6010 0.2005 1.3414 0.042 Uiso 1 1 calc R . .
C114 C 0.5612(12) 0.3590(11) 1.2514(10) 0.030(3) Uani 1 1 d . . .
H114 H 0.4970 0.3728 1.2986 0.036 Uiso 1 1 calc R . .
C115 C 0.5910(15) 0.4410(11) 1.1578(10) 0.037(3) Uani 1 1 d . . .
H115 H 0.5491 0.5113 1.1407 0.044 Uiso 1 1 calc R . .
C116 C 0.6836(12) 0.4195(10) 1.0884(9) 0.026(3) Uani 1 1 d . . .
H116 H 0.7034 0.4749 1.0231 0.031 Uiso 1 1 calc R . .
C121 C 0.8423(13) 0.1517(10) 1.0534(9) 0.031(3) Uani 1 1 d . . .
C122 C 0.9250(16) 0.0705(11) 1.1254(10) 0.043(4) Uani 1 1 d . . .
H122 H 1.0010 0.0865 1.1559 0.052 Uiso 1 1 calc R . .
C123 C 0.898(2) -0.0350(12) 1.1540(13) 0.058(5) Uani 1 1 d . . .
H123 H 0.9571 -0.0906 1.2032 0.070 Uiso 1 1 calc R . .
C124 C 0.789(2) -0.0598(14) 1.1128(14) 0.062(5) Uani 1 1 d . . .
H124 H 0.7670 -0.1319 1.1357 0.074 Uiso 1 1 calc R . .
C125 C 0.7122(17) 0.0208(12) 1.0377(13) 0.051(4) Uani 1 1 d . . .
H125 H 0.6422 0.0032 1.0043 0.062 Uiso 1 1 calc R . .
C126 C 0.7322(14) 0.1267(11) 1.0087(10) 0.036(3) Uani 1 1 d . . .
H126 H 0.6724 0.1816 0.9593 0.044 Uiso 1 1 calc R . .
C131 C 1.0546(12) 0.2940(10) 1.0493(8) 0.025(3) Uani 1 1 d . . .
C132 C 1.0916(13) 0.3037(11) 1.1317(9) 0.033(3) Uani 1 1 d . . .
H131 H 1.0158 0.3142 1.1751 0.040 Uiso 1 1 calc R . .
C133 C 1.2414(14) 0.2981(11) 1.1521(11) 0.041(3) Uani 1 1 d . . .
H132 H 1.2667 0.3048 1.2095 0.049 Uiso 1 1 calc R . .
C134 C 1.3509(15) 0.2831(11) 1.0906(11) 0.043(4) Uani 1 1 d . . .
H133 H 1.4522 0.2807 1.1044 0.052 Uiso 1 1 calc R . .
C135 C 1.3139(13) 0.2712(11) 1.0065(9) 0.033(3) Uani 1 1 d . . .
H134 H 1.3898 0.2584 0.9644 0.040 Uiso 1 1 calc R . .
C136 C 1.1682(13) 0.2783(10) 0.9860(9) 0.029(3) Uani 1 1 d . . .
H135 H 1.1430 0.2726 0.9281 0.035 Uiso 1 1 calc R . .
C211 C 0.8626(13) 0.5424(9) 0.6383(8) 0.025(3) Uani 1 1 d . . .
C212 C 1.0668(12) 0.6096(10) 0.5423(9) 0.027(3) Uani 1 1 d . . .
C213 C 1.2119(13) 0.6409(10) 0.5054(10) 0.034(3) Uani 1 1 d . . .
H19 H 1.2898 0.6280 0.5493 0.041 Uiso 1 1 calc R . .
C214 C 1.2351(15) 0.6922(11) 0.4000(11) 0.040(3) Uani 1 1 d . . .
H20 H 1.3314 0.7136 0.3719 0.048 Uiso 1 1 calc R . .
C215 C 1.1196(15) 0.7122(9) 0.3363(9) 0.032(3) Uani 1 1 d . . .
H21 H 1.1379 0.7477 0.2656 0.038 Uiso 1 1 calc R . .
C216 C 0.9790(14) 0.6810(10) 0.3750(10) 0.034(3) Uani 1 1 d . . .
H22 H 0.9005 0.6953 0.3311 0.041 Uiso 1 1 calc R . .
C217 C 0.9530(13) 0.6286(9) 0.4781(8) 0.024(3) Uani 1 1 d . . .
C218 C 0.6797(13) 0.5984(10) 0.5036(9) 0.032(3) Uani 1 1 d . . .
H13 H 0.6257 0.5359 0.5488 0.047 Uiso 1 1 calc R . .
H14 H 0.6870 0.6034 0.4357 0.047 Uiso 1 1 calc R . .
H15 H 0.6262 0.6631 0.5023 0.047 Uiso 1 1 calc R . .
C219 C 1.0942(13) 0.5219(12) 0.7287(9) 0.038(3) Uani 1 1 d . . .
H16 H 1.0354 0.5370 0.7797 0.057 Uiso 1 1 calc R . .
H18 H 1.1855 0.5600 0.7106 0.057 Uiso 1 1 calc R . .
H17 H 1.1199 0.4449 0.7556 0.057 Uiso 1 1 calc R . .

loop_
_atom_site_aniso_label
_atom_site_aniso_U_11
_atom_site_aniso_U_22
_atom_site_aniso_U_33
_atom_site_aniso_U_23
_atom_site_aniso_U_13
_atom_site_aniso_U_12
Au1 0.0108(2) 0.0295(3) 0.0172(2) -0.00835(17) -0.00136(14) -0.00002(15)
P1 0.0113(14) 0.0324(17) 0.0225(15) -0.0112(13) -0.0009(11) 0.0002(12)
O1 0.110(9) 0.071(9) 0.084(10) -0.044(8) 0.016(8) 0.002(8)
N1 0.017(5) 0.033(6) 0.016(5) -0.004(4) -0.003(4) 0.001(4)
C1 0.150(10) 0.158(11) 0.158(10) -0.069(6) -0.017(5) -0.010(5)
O2 0.127(14) 0.091(11) 0.102(12) -0.046(9) 0.055(10) -0.067(10)
N2 0.009(4) 0.032(5) 0.022(5) -0.012(4) -0.001(4) -0.003(4)
C2 0.096(12) 0.050(11) 0.112(13) -0.040(12) 0.017(10) -0.006(11)
O3 0.026(5) 0.039(6) 0.042(6) -0.008(5) 0.000(4) -0.011(4)
N3 0.023(5) 0.038(6) 0.023(5) -0.011(5) -0.006(4) 0.001(4)
C3 0.12(2) 0.091(17) 0.100(12) -0.007(13) 0.072(12) -0.014(15)
O4 0.029(5) 0.080(8) 0.040(6) -0.001(6) -0.009(5) 0.006(5)
N4 0.032(6) 0.043(7) 0.018(5) -0.012(5) 0.001(4) 0.000(5)
C4 0.078(14) 0.055(11) 0.065(12) -0.024(10) 0.001(10) 0.010(10)
O5 0.045(6) 0.063(7) 0.050(6) -0.008(5) -0.009(5) -0.032(5)
C5 0.092(16) 0.054(11) 0.056(11) -0.020(9) 0.032(11) -0.020(10)
C6 0.11(2) 0.11(2) 0.11(2) 0.018(16) -0.020(16) -0.044(16)
C111 0.014(5) 0.031(6) 0.016(5) -0.009(5) -0.003(4) -0.003(4)
C112 0.010(5) 0.036(7) 0.035(7) -0.009(6) 0.001(5) 0.003(5)
C113 0.032(7) 0.049(8) 0.016(6) -0.011(6) 0.012(5) -0.001(6)
C114 0.012(6) 0.052(8) 0.037(7) -0.027(7) 0.008(5) -0.012(5)
C115 0.031(7) 0.042(8) 0.035(8) -0.016(7) 0.004(6) -0.006(6)
C116 0.017(6) 0.035(7) 0.029(6) -0.017(6) -0.001(5) -0.001(5)
C121 0.023(6) 0.041(8) 0.028(7) -0.016(6) 0.006(5) -0.002(5)
C122 0.040(8) 0.041(9) 0.037(8) -0.006(7) -0.009(6) 0.000(6)
C123 0.061(11) 0.025(8) 0.072(12) -0.008(8) -0.011(9) 0.009(7)
C124 0.053(11) 0.047(10) 0.079(13) -0.025(10) 0.027(10) -0.016(8)
C125 0.041(9) 0.045(9) 0.075(12) -0.032(9) 0.013(8) -0.024(7)
C126 0.023(7) 0.046(8) 0.035(7) -0.012(6) -0.003(5) -0.003(6)
C131 0.016(6) 0.038(7) 0.018(6) -0.008(5) -0.007(4) -0.002(5)
C132 0.014(6) 0.054(9) 0.034(7) -0.023(7) 0.004(5) -0.001(5)
C133 0.025(7) 0.055(9) 0.041(8) -0.018(7) -0.007(6) -0.004(6)
C134 0.023(7) 0.046(9) 0.047(9) -0.007(7) -0.006(6) -0.011(6)
C135 0.016(6) 0.053(8) 0.025(6) -0.013(6) 0.003(5) -0.003(5)
C136 0.020(6) 0.036(7) 0.024(6) -0.008(5) -0.005(5) 0.009(5)
C211 0.023(6) 0.025(6) 0.022(6) -0.007(5) -0.002(5) -0.001(5)
C212 0.016(6) 0.035(7) 0.030(7) -0.016(6) 0.003(5) -0.003(5)
C213 0.016(6) 0.044(8) 0.046(8) -0.023(7) 0.004(5) -0.001(5)
C214 0.024(7) 0.042(8) 0.047(8) -0.015(7) 0.013(6) -0.009(6)
C215 0.039(8) 0.020(6) 0.027(7) -0.004(5) 0.002(6) 0.004(5)
C216 0.029(7) 0.037(8) 0.042(8) -0.023(6) 0.007(6) -0.003(6)
C217 0.024(6) 0.021(6) 0.015(5) -0.002(5) 0.009(5) 0.003(5)
C218 0.024(6) 0.040(8) 0.028(7) -0.011(6) -0.006(5) -0.006(5)
C219 0.014(6) 0.068(10) 0.027(7) -0.015(7) -0.007(5) -0.002(6)

loop_
_atom_type_symbol
_atom_type_description
_atom_type_scat_dispersion_real
_atom_type_scat_dispersion_imag
_atom_type_scat_source
C C 0.0033 0.0016 'International Tables Vol C Tables 4.2.6.8 and 6.1.1.4'
H H 0.0000 0.0000 'International Tables Vol C Tables 4.2.6.8 and 6.1.1.4'
N N 0.0061 0.0033 'International Tables Vol C Tables 4.2.6.8 and 6.1.1.4'
P P 0.1023 0.0942 'International Tables Vol C Tables 4.2.6.8 and 6.1.1.4'
Au Au -2.0133 8.8022 'International Tables Vol C Tables 4.2.6.8 and 6.1.1.4'
O O 0.0106 0.0060 'International Tables Vol C Tables 4.2.6.8 and 6.1.1.4'

loop_
_geom_angle_atom_site_label_1
_geom_angle_atom_site_label_2
_geom_angle_atom_site_label_3
_geom_angle
_geom_angle_site_symmetry_1
_geom_angle_site_symmetry_3
_geom_angle_publ_flag
N3 Au1 P1 177.0(3) . . ?
C131 P1 C121 105.2(6) . . ?
C131 P1 C111 105.8(5) . . ?
C121 P1 C111 104.6(5) . . ?
C131 P1 Au1 112.8(4) . . ?
C121 P1 Au1 112.5(4) . . ?
C111 P1 Au1 115.0(4) . . ?
C211 N1 C217 109.2(9) . . ?
C211 N1 C218 125.3(10) . . ?
C217 N1 C218 125.4(9) . . ?
C2 C1 H2 109.5 . . ?
C2 C1 H3 109.5 . . ?
H2 C1 H3 109.5 . . ?
C2 C1 H1 109.5 . . ?
H2 C1 H1 109.5 . . ?
H3 C1 H1 109.5 . . ?
C211 N2 C212 109.9(9) . . ?
C211 N2 C219 126.5(10) . . ?
C212 N2 C219 123.6(9) . . ?
O1 C2 C3 123(2) . . ?
O1 C2 C1 116(2) . . ?
C3 C2 C1 121(2) . . ?
C211 N3 Au1 131.3(8) . . ?
C211 N3 H23 114.3 . . ?
Au1 N3 H23 114.3 . . ?
C2 C3 H6 109.5 . . ?
C2 C3 H4 109.5 . . ?
H6 C3 H4 109.5 . . ?
C2 C3 H5 109.5 . . ?
H6 C3 H5 109.5 . . ?
H4 C3 H5 109.5 . . ?
O3 N4 O4 120.1(11) . . ?
O3 N4 O5 120.4(11) . . ?
O4 N4 O5 119.5(12) . . ?
C5 C4 H12 109.5 . . ?
C5 C4 H10 109.5 . . ?
H12 C4 H10 109.5 . . ?
C5 C4 H11 109.5 . . ?
H12 C4 H11 109.5 . . ?
H10 C4 H11 109.5 . . ?
O2 C5 C6 120(2) . . ?
O2 C5 C4 124.4(19) . . ?
C6 C5 C4 115.3(17) . . ?
C5 C6 H7 109.5 . . ?
C5 C6 H9 109.5 . . ?
H7 C6 H9 109.5 . . ?
C5 C6 H8 109.5 . . ?
H7 C6 H8 109.5 . . ?
H9 C6 H8 109.5 . . ?
C112 C111 C116 120.2(11) . . ?
C112 C111 P1 121.6(9) . . ?
C116 C111 P1 118.2(8) . . ?
C111 C112 C113 120.4(12) . . ?
C111 C112 H112 119.8 . . ?
C113 C112 H112 119.8 . . ?
C114 C113 C112 119.8(11) . . ?
C114 C113 H113 120.1 . . ?
C112 C113 H113 120.1 . . ?
C115 C114 C113 120.6(12) . . ?
C115 C114 H114 119.7 . . ?
C113 C114 H114 119.7 . . ?
C114 C115 C116 119.3(13) . . ?
C114 C115 H115 120.4 . . ?
C116 C115 H115 120.4 . . ?
C115 C116 C111 119.5(11) . . ?
C115 C116 H116 120.2 . . ?
C111 C116 H116 120.2 . . ?
C122 C121 C126 119.2(13) . . ?
C122 C121 P1 121.4(11) . . ?
C126 C121 P1 119.3(10) . . ?
C121 C122 C123 120.2(15) . . ?
C121 C122 H122 119.9 . . ?
C123 C122 H122 119.9 . . ?
C124 C123 C122 120.9(15) . . ?
C124 C123 H123 119.5 . . ?
C122 C123 H123 119.5 . . ?
C123 C124 C125 118.7(16) . . ?
C123 C124 H124 120.6 . . ?
C125 C124 H124 120.6 . . ?
C124 C125 C126 122.3(16) . . ?
C124 C125 H125 118.9 . . ?
C126 C125 H125 118.9 . . ?
C125 C126 C121 118.4(13) . . ?
C125 C126 H126 120.8 . . ?
C121 C126 H126 120.8 . . ?
C132 C131 C136 119.2(11) . . ?
C132 C131 P1 123.2(9) . . ?
C136 C131 P1 117.4(9) . . ?
C131 C132 C133 119.9(12) . . ?
C131 C132 H131 120.1 . . ?
C133 C132 H131 120.1 . . ?
C134 C133 C132 120.7(13) . . ?
C134 C133 H132 119.7 . . ?
C132 C133 H132 119.7 . . ?
C133 C134 C135 119.9(12) . . ?
C133 C134 H133 120.0 . . ?
C135 C134 H133 120.0 . . ?
C136 C135 C134 119.3(12) . . ?
C136 C135 H134 120.4 . . ?
C134 C135 H134 120.4 . . ?
C135 C136 C131 121.0(12) . . ?
C135 C136 H135 119.5 . . ?
C131 C136 H135 119.5 . . ?
N3 C211 N2 126.9(11) . . ?
N3 C211 N1 126.0(11) . . ?
N2 C211 N1 107.1(10) . . ?
C217 C212 N2 107.2(9) . . ?
C217 C212 C213 121.7(11) . . ?
N2 C212 C213 131.1(11) . . ?
C214 C213 C212 116.5(12) . . ?
C214 C213 H19 121.8 . . ?
C212 C213 H19 121.8 . . ?
C215 C214 C213 121.4(12) . . ?
C215 C214 H20 119.3 . . ?
C213 C214 H20 119.3 . . ?
C216 C215 C214 120.6(12) . . ?
C216 C215 H21 119.7 . . ?
C214 C215 H21 119.7 . . ?
C215 C216 C217 119.6(13) . . ?
C215 C216 H22 120.2 . . ?
C217 C216 H22 120.2 . . ?
C216 C217 C212 120.3(11) . . ?
C216 C217 N1 133.1(11) . . ?
C212 C217 N1 106.6(9) . . ?
N1 C218 H13 109.5 . . ?
N1 C218 H14 109.5 . . ?
H13 C218 H14 109.5 . . ?
N1 C218 H15 109.5 . . ?
H13 C218 H15 109.5 . . ?
H14 C218 H15 109.5 . . ?
N2 C219 H16 109.5 . . ?
N2 C219 H18 109.5 . . ?
H16 C219 H18 109.5 . . ?
N2 C219 H17 109.5 . . ?
H16 C219 H17 109.5 . . ?
H18 C219 H17 109.5 . . ?

loop_
_geom_bond_atom_site_label_1
_geom_bond_atom_site_label_2
_geom_bond_distance
_geom_bond_site_symmetry_2
_geom_bond_publ_flag
Au1 N3 2.031(9) . ?
Au1 P1 2.226(3) . ?
P1 C131 1.812(11) . ?
P1 C121 1.814(14) . ?
P1 C111 1.833(11) . ?
O1 C2 1.20(2) . ?
N1 C211 1.378(14) . ?
N1 C217 1.394(14) . ?
N1 C218 1.438(14) . ?
C1 C2 1.50(3) . ?
C1 H2 0.9800 . ?
C1 H3 0.9800 . ?
C1 H1 0.9800 . ?
O2 C5 1.17(2) . ?
N2 C211 1.353(14) . ?
N2 C212 1.390(14) . ?
N2 C219 1.454(14) . ?
C2 C3 1.472(17) . ?
O3 N4 1.238(13) . ?
N3 C211 1.297(15) . ?
N3 H23 0.8800 . ?
C3 H6 0.9800 . ?
C3 H4 0.9800 . ?
C3 H5 0.9800 . ?
O4 N4 1.238(13) . ?
N4 O5 1.242(14) . ?
C4 C5 1.51(3) . ?
C4 H12 0.9800 . ?
C4 H10 0.9800 . ?
C4 H11 0.9800 . ?
C5 C6 1.50(3) . ?
C6 H7 0.9800 . ?
C6 H9 0.9800 . ?
C6 H8 0.9800 . ?
C111 C112 1.361(16) . ?
C111 C116 1.399(16) . ?
C112 C113 1.383(16) . ?
C112 H112 0.9500 . ?
C113 C114 1.382(18) . ?
C113 H113 0.9500 . ?
C114 C115 1.379(18) . ?
C114 H114 0.9500 . ?
C115 C116 1.397(17) . ?
C115 H115 0.9500 . ?
C116 H116 0.9500 . ?
C121 C122 1.372(18) . ?
C121 C126 1.395(18) . ?
C122 C123 1.39(2) . ?
C122 H122 0.9500 . ?
C123 C124 1.35(2) . ?
C123 H123 0.9500 . ?
C124 C125 1.36(2) . ?
C124 H124 0.9500 . ?
C125 C126 1.377(19) . ?
C125 H125 0.9500 . ?
C126 H126 0.9500 . ?
C131 C132 1.366(16) . ?
C131 C136 1.405(16) . ?
C132 C133 1.400(17) . ?
C132 H131 0.9500 . ?
C133 C134 1.359(19) . ?
C133 H132 0.9500 . ?
C134 C135 1.406(19) . ?
C134 H133 0.9500 . ?
C135 C136 1.361(16) . ?
C135 H134 0.9500 . ?
C136 H135 0.9500 . ?
C212 C217 1.387(16) . ?
C212 C213 1.412(16) . ?
C213 C214 1.410(18) . ?
C213 H19 0.9500 . ?
C214 C215 1.392(18) . ?
C214 H20 0.9500 . ?
C215 C216 1.379(18) . ?
C215 H21 0.9500 . ?
C216 C217 1.385(16) . ?
C216 H22 0.9500 . ?
C218 H13 0.9800 . ?
C218 H14 0.9800 . ?
C218 H15 0.9800 . ?
C219 H16 0.9800 . ?
C219 H18 0.9800 . ?
C219 H17 0.9800 . ?

loop_
_geom_torsion_atom_site_label_1
_geom_torsion_atom_site_label_2
_geom_torsion_atom_site_label_3
_geom_torsion_atom_site_label_4
_geom_torsion
_geom_torsion_site_symmetry_1
_geom_torsion_site_symmetry_2
_geom_torsion_site_symmetry_3
_geom_torsion_site_symmetry_4
_geom_torsion_publ_flag
C131 P1 C111 C112 -82.2(10) . . . . ?
C121 P1 C111 C112 28.6(11) . . . . ?
Au1 P1 C111 C112 152.6(8) . . . . ?
C131 P1 C111 C116 98.9(9) . . . . ?
C121 P1 C111 C116 -150.3(9) . . . . ?
Au1 P1 C111 C116 -26.3(10) . . . . ?
C116 C111 C112 C113 2.6(18) . . . . ?
P1 C111 C112 C113 -176.3(10) . . . . ?
C111 C112 C113 C114 -3.0(19) . . . . ?
C112 C113 C114 C115 1.2(19) . . . . ?
C113 C114 C115 C116 1.0(19) . . . . ?
C114 C115 C116 C111 -1.4(18) . . . . ?
C112 C111 C116 C115 -0.3(17) . . . . ?
P1 C111 C116 C115 178.6(9) . . . . ?
C131 P1 C121 C122 27.5(12) . . . . ?
C111 P1 C121 C122 -83.8(12) . . . . ?
Au1 P1 C121 C122 150.7(10) . . . . ?
C131 P1 C121 C126 -156.8(10) . . . . ?
C111 P1 C121 C126 91.9(10) . . . . ?
Au1 P1 C121 C126 -33.7(11) . . . . ?
C126 C121 C122 C123 -1(2) . . . . ?
P1 C121 C122 C123 175.0(12) . . . . ?
C121 C122 C123 C124 -1(3) . . . . ?
C122 C123 C124 C125 4(3) . . . . ?
C123 C124 C125 C126 -6(3) . . . . ?
C124 C125 C126 C121 4(2) . . . . ?
C122 C121 C126 C125 -1.0(19) . . . . ?
P1 C121 C126 C125 -176.7(11) . . . . ?
C121 P1 C131 C132 -104.8(12) . . . . ?
C111 P1 C131 C132 5.7(13) . . . . ?
Au1 P1 C131 C132 132.3(10) . . . . ?
C121 P1 C131 C136 70.7(10) . . . . ?
C111 P1 C131 C136 -178.9(9) . . . . ?
Au1 P1 C131 C136 -52.3(10) . . . . ?
C136 C131 C132 C133 0(2) . . . . ?
P1 C131 C132 C133 175.4(10) . . . . ?
C131 C132 C133 C134 0(2) . . . . ?
C132 C133 C134 C135 -1(2) . . . . ?
C133 C134 C135 C136 2(2) . . . . ?
C134 C135 C136 C131 -2(2) . . . . ?
C132 C131 C136 C135 0.9(19) . . . . ?
P1 C131 C136 C135 -174.7(10) . . . . ?
Au1 N3 C211 N2 -11.5(19) . . . . ?
Au1 N3 C211 N1 167.3(9) . . . . ?
C212 N2 C211 N3 177.6(12) . . . . ?
C219 N2 C211 N3 -1(2) . . . . ?
C212 N2 C211 N1 -1.4(13) . . . . ?
C219 N2 C211 N1 -179.7(11) . . . . ?
C217 N1 C211 N3 -177.2(12) . . . . ?
C218 N1 C211 N3 6.8(19) . . . . ?
C217 N1 C211 N2 1.8(13) . . . . ?
C218 N1 C211 N2 -174.2(11) . . . . ?
C211 N2 C212 C217 0.5(13) . . . . ?
C219 N2 C212 C217 178.9(11) . . . . ?
C211 N2 C212 C213 -178.8(13) . . . . ?
C219 N2 C212 C213 0(2) . . . . ?
C217 C212 C213 C214 -0.1(18) . . . . ?
N2 C212 C213 C214 179.1(12) . . . . ?
C212 C213 C214 C215 1.0(19) . . . . ?
C213 C214 C215 C216 -1(2) . . . . ?
C214 C215 C216 C217 -0.4(19) . . . . ?
C215 C216 C217 C212 1.3(18) . . . . ?
C215 C216 C217 N1 -180.0(12) . . . . ?
N2 C212 C217 C216 179.6(10) . . . . ?
C213 C212 C217 C216 -1.0(18) . . . . ?
N2 C212 C217 N1 0.6(13) . . . . ?
C213 C212 C217 N1 180.0(11) . . . . ?
C211 N1 C217 C216 179.7(13) . . . . ?
C218 N1 C217 C216 -4(2) . . . . ?
C211 N1 C217 C212 -1.4(13) . . . . ?
C218 N1 C217 C212 174.5(11) . . . . ?
